data_7707051
loop_
_publ_author_name
'Hara, Aoi'
'Kusumoto, Sotaro'
'Sekine, Yoshihiro'
'Harrowfield, Jack'
'Kim, Yang'
'Hayami, Shinya'
'Nakamura, Masaaki'

_publ_section_title
;
 1D Mn(III) coordination polymers exhibiting chiral symmetry breaking and
 weak ferromagnetism.
;
_journal_issue 16
_journal_name_full 'Dalton transactions (Cambridge, England : 2003)'
_journal_page_first 5428
_journal_page_last 5432
_journal_paper_doi 10.1039/d1dt00569c
_journal_volume 50
_journal_year 2021
_chemical_absolute_configuration unk
_chemical_formula_moiety 'C18 H17 Br Mn N3 O2'
_chemical_formula_sum 'C18 H17 Br Mn N3 O2'
_chemical_formula_weight 442.196
_space_group_crystal_system orthorhombic
_space_group_IT_number 19
_space_group_name_Hall 'P 2ac 2ab'
_space_group_name_H-M_alt 'P 21 21 21'
_symmetry_Int_Tables_number 19
_atom_sites_solution_primary dual
_audit_creation_date 2021-03-16
_audit_creation_method
;
Olex2 1.3
(compiled 2020.11.12 svn.r5f609507 for OlexSys, GUI svn.r6272)
;
_audit_update_record
;
2021-03-16 deposited with the CCDC.	2021-04-01 downloaded from the CCDC.
;
_cell_angle_alpha 90
_cell_angle_beta 90
_cell_angle_gamma 90
_cell_formula_units_Z 4
_cell_length_a 7.9237(4)
_cell_length_b 12.7678(5)
_cell_length_c 17.3798(10)
_cell_measurement_reflns_used 3098
_cell_measurement_temperature 223
_cell_measurement_theta_max 26.6910
_cell_measurement_theta_min 2.3460
_cell_volume 1758.28(15)
_computing_cell_refinement 'CrysAlisPro 1.171.39.45i (Rigaku OD, 2018)'
_computing_data_collection 'CrysAlisPro 1.171.39.45i (Rigaku OD, 2018)'
_computing_data_reduction 'CrysAlisPro 1.171.39.45i (Rigaku OD, 2018)'
_computing_molecular_graphics 'Olex2 1.3 (Dolomanov et al., 2009)'
_computing_publication_material 'Olex2 1.3 (Dolomanov et al., 2009)'
_computing_structure_refinement 'olex2.refine 1.3 (Bourhis et al., 2015)'
_computing_structure_solution 'SHELXT 2014/5 (Sheldrick, 2014)'
_diffrn_ambient_temperature 223
_diffrn_detector 'CCD plate'
_diffrn_measured_fraction_theta_full 0.9956
_diffrn_measured_fraction_theta_max 0.9961
_diffrn_measurement_details
;
List of Runs (angles in degrees, time in seconds):

  # Type    Start    End  Width  t~exp~   \w     \q     \k     \f   Frames
#--------------------------------------------------------------------------
  1  \w     -8.00  95.00   0.50   30.00    --   20.00  54.00 -30.00  206
  2  \w    -74.00  53.00   0.50   30.00    --   20.00  54.00 -90.00  254
  3  \w     85.00 110.00   0.50   30.00    --   20.00  54.00 -90.00   50
  4  \w     10.00  35.00   0.50   30.00    --   20.00  54.00-150.00   50
  5  \w     75.00 100.00   0.50   30.00    --   20.00  54.00-150.00   50
  6  \w    -68.00 -38.00   0.50   30.00    --   20.00  54.00 -60.00   60
  7  \w    -67.00 -39.00   0.50   30.00    --   20.00  54.00 -30.00   56
;
_diffrn_measurement_device 'two-circle diffractometer'
_diffrn_measurement_device_type 'XtaLAB Mini II'
_diffrn_measurement_method '\w scans'
_diffrn_orient_matrix_type 'CrysAlisPro convention (1999,Acta A55,543-557)'
_diffrn_orient_matrix_UB_11 0.0035721000
_diffrn_orient_matrix_UB_12 -0.0060414000
_diffrn_orient_matrix_UB_13 -0.0405210000
_diffrn_orient_matrix_UB_21 0.0042997000
_diffrn_orient_matrix_UB_22 -0.0551922000
_diffrn_orient_matrix_UB_23 0.0045474000
_diffrn_orient_matrix_UB_31 -0.0892963000
_diffrn_orient_matrix_UB_32 -0.0029373000
_diffrn_orient_matrix_UB_33 -0.0013868000
_diffrn_radiation_monochromator graphite
_diffrn_radiation_probe x-ray
_diffrn_radiation_type 'Mo K\a'
_diffrn_radiation_wavelength 0.71073
_diffrn_reflns_av_R_equivalents 0.0416
_diffrn_reflns_av_unetI/netI 0.0613
_diffrn_reflns_Laue_measured_fraction_full 0.9956
_diffrn_reflns_Laue_measured_fraction_max 0.9961
_diffrn_reflns_limit_h_max 9
_diffrn_reflns_limit_h_min -9
_diffrn_reflns_limit_k_max 8
_diffrn_reflns_limit_k_min -15
_diffrn_reflns_limit_l_max 21
_diffrn_reflns_limit_l_min -21
_diffrn_reflns_number 9062
_diffrn_reflns_point_group_measured_fraction_full 0.9547
_diffrn_reflns_point_group_measured_fraction_max 0.9477
_diffrn_reflns_theta_full 25.2417
_diffrn_reflns_theta_max 26.36
_diffrn_reflns_theta_min 2.34
_diffrn_source 'fine-focus sealed X-ray tube'
_diffrn_source_type 'Rigaku (Mo) X-ray Source'
_exptl_absorpt_coefficient_mu 3.039
_exptl_absorpt_correction_T_max 1.00000
_exptl_absorpt_correction_T_min 0.52157
_exptl_absorpt_correction_type multi-scan
_exptl_absorpt_process_details
;
CrysAlisPro 1.171.39.45i (Rigaku Oxford Diffraction, 2018)
Empirical absorption correction using spherical harmonics,
 implemented in SCALE3 ABSPACK scaling algorithm.
;
_exptl_crystal_colour 'clear dark brown'
_exptl_crystal_colour_lustre clear
_exptl_crystal_colour_modifier dark
_exptl_crystal_colour_primary brown
_exptl_crystal_density_diffrn 1.670
_exptl_crystal_description plate
_exptl_crystal_F_000 888.907
_exptl_crystal_size_max 0.3
_exptl_crystal_size_mid 0.05
_exptl_crystal_size_min 0.01
_refine_diff_density_max 0.7735
_refine_diff_density_min -0.4547
_refine_diff_density_rms 0.1112
_refine_ls_abs_structure_details 'Flack, H. D. (1983). Acta Cryst. A39, 876-881.'
_refine_ls_abs_structure_Flack 0.030(13)
_refine_ls_d_res_high 0.8004
_refine_ls_d_res_low 8.6899
_refine_ls_goodness_of_fit_ref 1.0272
_refine_ls_hydrogen_treatment constr
_refine_ls_matrix_type full
_refine_ls_number_constraints 29
_refine_ls_number_parameters 228
_refine_ls_number_reflns 3405
_refine_ls_number_restraints 0
_refine_ls_restrained_S_all 1.0272
_refine_ls_R_factor_all 0.0558
_refine_ls_R_factor_gt 0.0418
_refine_ls_shift/su_max 0.0007
_refine_ls_shift/su_mean 0.0000
_refine_ls_structure_factor_coef Fsqd
_refine_ls_weighting_details 'w=1/[\s^2^(Fo^2^)+(0.0194P)^2^+0.7660P] where P=(Fo^2^+2Fc^2^)/3'
_refine_ls_weighting_scheme calc
_refine_ls_wR_factor_gt 0.0661
_refine_ls_wR_factor_ref 0.0691
_reflns_Friedel_coverage 0.882
_reflns_limit_h_max 9
_reflns_limit_h_min -9
_reflns_limit_k_max 15
_reflns_limit_k_min -15
_reflns_limit_l_max 21
_reflns_limit_l_min -21
_reflns_number_gt 2872
_reflns_number_total 3405
_reflns_threshold_expression I>=2u(I)
_cod_data_source_file d1dt00569c2.cif
_cod_data_source_block 190925_Mn_Br
_cod_depositor_comments 'Adding full bibliography for 7707050--7707055.cif.'
_cod_original_sg_symbol_Hall ' P 2ac 2ab'
_cod_database_code 7707051
_chemical_oxdiff_formula 'Mn C N O Br'
_chemical_oxdiff_usercomment 223K
_reflns_odcompleteness_completeness 99.52
_reflns_odcompleteness_iscentric 1
_reflns_odcompleteness_theta 26.32
_olex2_refinement_description
;
1. Fixed Uiso
 At 1.2 times of:
  All C(H) groups, All C(H,H) groups, All N(H) groups
 At 1.5 times of:
  All C(H,H,H) groups
2.a Secondary CH2 refined with riding coordinates:
 C8(H8a,H8b)
2.b Aromatic/amide H refined with riding coordinates:
 N3(H3), C5(H5), C12(H12), C2(H2), C17(H17), C14(H14), C15(H15), C3(H3a),
 C16(H16)
2.c Idealised Me refined as rotating group:
 C10(H10a,H10b,H10c), C11(H11a,H11b,H11c)
;
_olex2_submission_special_instructions 'No special instructions were received'
_oxdiff_exptl_absorpt_empirical_details
;
Empirical correction (ABSPACK) includes:
- Absorption correction using spherical harmonics
- Frame scaling
;
_oxdiff_exptl_absorpt_empirical_full_max 1.771
_oxdiff_exptl_absorpt_empirical_full_min 0.760

loop_
_space_group_symop_id
_space_group_symop_operation_xyz
1 x,y,z
2 x+1/2,-y+1/2,-z
3 -x,y+1/2,-z+1/2
4 -x+1/2,-y,z+1/2

loop_
_atom_site_label
_atom_site_type_symbol
_atom_site_fract_x
_atom_site_fract_y
_atom_site_fract_z
_atom_site_U_iso_or_equiv
_atom_site_adp_type
_atom_site_occupancy
_atom_site_refinement_flags_posn
Br1 Br 0.70343(6) -0.19613(3) 0.62415(3) 0.04322(15) Uani 1.000000 .
Mn1 Mn 0.37160(7) 0.34529(4) 0.60931(3) 0.02034(14) Uani 1.000000 .
O2 O 0.6953(4) 0.1653(2) 0.47923(15) 0.0372(7) Uani 1.000000 .
O1 O 0.3535(3) 0.21937(19) 0.66347(14) 0.0256(7) Uani 1.000000 .
N2 N 0.4658(4) 0.4831(2) 0.57792(19) 0.0231(8) Uani 1.000000 .
N1 N 0.5520(4) 0.2913(3) 0.54468(19) 0.0258(8) Uani 1.000000 .
N3 N 0.2302(4) 0.4140(2) 0.68296(18) 0.0250(8) Uani 1.000000 .
H3 H 0.1810(4) 0.3717(2) 0.71509(18) 0.0300(10) Uiso 1.000000 R
C6 C 0.5516(5) 0.1126(3) 0.5915(2) 0.0221(9) Uani 1.000000 .
C7 C 0.6032(5) 0.1928(3) 0.5348(2) 0.0231(9) Uani 1.000000 .
C5 C 0.6259(5) 0.0134(3) 0.5843(2) 0.0258(10) Uani 1.000000 .
H5 H 0.7028(5) 0.0010(3) 0.5441(2) 0.0310(11) Uiso 1.000000 R
C1 C 0.4371(5) 0.1297(3) 0.6520(2) 0.0200(9) Uani 1.000000 .
C12 C 0.4061(5) 0.5744(3) 0.5971(2) 0.0254(10) Uani 1.000000 .
H12 H 0.4557(5) 0.6327(3) 0.5730(2) 0.0304(12) Uiso 1.000000 R
C2 C 0.4013(5) 0.0459(3) 0.7027(2) 0.0262(10) Uani 1.000000 .
H2 H 0.3241(5) 0.0563(3) 0.7430(2) 0.0314(12) Uiso 1.000000 R
C9 C 0.6221(5) 0.4757(3) 0.5295(2) 0.0264(10) Uani 1.000000 .
C18 C 0.1926(5) 0.5162(3) 0.6944(2) 0.0230(9) Uani 1.000000 .
C13 C 0.2746(5) 0.5959(3) 0.6502(2) 0.0249(9) Uani 1.000000 .
C17 C 0.0781(5) 0.5495(3) 0.7511(3) 0.0324(11) Uani 1.000000 .
H17 H 0.0249(5) 0.4991(3) 0.7822(3) 0.0388(13) Uiso 1.000000 R
C8 C 0.6070(6) 0.3701(3) 0.4887(2) 0.0296(11) Uani 1.000000 .
H8a H 0.7164(6) 0.3500(3) 0.4668(2) 0.0355(13) Uiso 1.000000 R
H8b H 0.5249(6) 0.3750(3) 0.4467(2) 0.0355(13) Uiso 1.000000 R
C4 C 0.5889(5) -0.0656(3) 0.6344(2) 0.0256(10) Uani 1.000000 .
C14 C 0.2327(6) 0.7021(3) 0.6632(3) 0.0380(12) Uani 1.000000 .
H14 H 0.2841(6) 0.7542(3) 0.6330(3) 0.0456(14) Uiso 1.000000 R
C15 C 0.1200(6) 0.7308(3) 0.7184(3) 0.0439(13) Uani 1.000000 .
H15 H 0.0951(6) 0.8019(3) 0.7269(3) 0.0527(15) Uiso 1.000000 R
C3 C 0.4761(5) -0.0502(3) 0.6943(2) 0.0277(10) Uani 1.000000 .
H3a H 0.4514(5) -0.1049(3) 0.7288(2) 0.0332(12) Uiso 1.000000 R
C10 C 0.7740(6) 0.4764(4) 0.5842(3) 0.0417(12) Uani 1.000000 .
H10a H 0.775(2) 0.5412(10) 0.6133(12) 0.0625(19) Uiso 1.000000 GR
H10b H 0.7659(19) 0.4175(13) 0.6193(11) 0.0625(19) Uiso 1.000000 GR
H10c H 0.8774(6) 0.471(2) 0.5545(3) 0.0625(19) Uiso 1.000000 GR
C11 C 0.6386(6) 0.5615(3) 0.4690(2) 0.0377(12) Uani 1.000000 .
H11a H 0.5338(13) 0.5673(15) 0.4405(11) 0.0566(18) Uiso 1.000000 GR
H11b H 0.663(3) 0.6277(5) 0.4942(3) 0.0566(18) Uiso 1.000000 GR
H11c H 0.730(2) 0.5443(11) 0.4340(10) 0.0566(18) Uiso 1.000000 GR
C16 C 0.0418(6) 0.6529(4) 0.7624(3) 0.0382(11) Uani 1.000000 .
H16 H -0.0369(6) 0.6721(4) 0.8004(3) 0.0459(13) Uiso 1.000000 R

loop_
_atom_site_aniso_label
_atom_site_aniso_U_11
_atom_site_aniso_U_22
_atom_site_aniso_U_33
_atom_site_aniso_U_12
_atom_site_aniso_U_13
_atom_site_aniso_U_23
Br1 0.0482(3) 0.0235(2) 0.0580(3) 0.0078(2) -0.0005(3) -0.0008(2)
Mn1 0.0212(3) 0.0199(3) 0.0200(3) -0.0009(3) 0.0020(3) -0.0014(3)
O2 0.0498(18) 0.0287(16) 0.0330(17) 0.0065(16) 0.0174(16) -0.0003(14)
O1 0.0260(15) 0.0261(15) 0.0247(15) 0.0053(12) 0.0063(13) 0.0063(12)
N2 0.0237(18) 0.0199(18) 0.026(2) -0.0002(15) 0.0030(16) -0.0014(15)
N1 0.0322(19) 0.0238(19) 0.0213(18) -0.0029(16) 0.0077(16) 0.0007(16)
N3 0.0242(19) 0.0254(18) 0.0253(19) -0.0020(15) 0.0062(16) -0.0006(15)
C6 0.025(2) 0.023(2) 0.018(2) -0.0012(18) -0.0018(18) -0.0011(17)
C7 0.020(2) 0.026(2) 0.023(2) 0.0002(19) -0.0023(18) -0.0041(19)
C5 0.020(2) 0.029(2) 0.029(2) 0.0031(19) 0.001(2) -0.0052(18)
C1 0.017(2) 0.022(2) 0.020(2) 0.0014(16) -0.0055(18) -0.0025(17)
C12 0.028(2) 0.019(2) 0.029(3) -0.0051(16) 0.002(2) 0.0051(18)
C2 0.023(2) 0.035(2) 0.020(2) 0.0006(19) -0.0006(19) 0.0038(19)
C9 0.028(2) 0.025(2) 0.026(2) -0.0038(19) 0.011(2) -0.0031(18)
C18 0.016(2) 0.027(2) 0.026(2) 0.0006(18) -0.002(2) -0.0024(18)
C13 0.023(2) 0.026(2) 0.026(2) 0.0052(18) 0.003(2) -0.0040(18)
C17 0.028(3) 0.033(3) 0.037(3) 0.0000(19) 0.008(2) 0.002(2)
C8 0.038(3) 0.027(2) 0.024(2) 0.0002(19) 0.010(2) 0.0019(19)
C4 0.027(2) 0.018(2) 0.032(2) 0.0032(16) -0.008(2) -0.0032(19)
C14 0.036(3) 0.025(2) 0.053(3) 0.003(2) 0.013(2) 0.002(2)
C15 0.046(3) 0.026(2) 0.059(3) 0.013(2) 0.012(3) -0.004(2)
C3 0.029(2) 0.025(2) 0.029(2) 0.0017(19) -0.005(2) 0.006(2)
C10 0.032(3) 0.051(3) 0.042(3) -0.002(2) 0.007(2) -0.006(2)
C11 0.049(3) 0.024(2) 0.040(3) -0.005(2) 0.020(3) -0.001(2)
C16 0.032(3) 0.039(3) 0.043(3) 0.016(2) 0.009(2) -0.005(3)

loop_
_atom_type_symbol
_atom_type_scat_dispersion_real
_atom_type_scat_dispersion_imag
_atom_type_scat_Cromer_Mann_a1
_atom_type_scat_Cromer_Mann_a2
_atom_type_scat_Cromer_Mann_a3
_atom_type_scat_Cromer_Mann_a4
_atom_type_scat_Cromer_Mann_b1
_atom_type_scat_Cromer_Mann_b2
_atom_type_scat_Cromer_Mann_b3
_atom_type_scat_Cromer_Mann_b4
_atom_type_scat_Cromer_Mann_c
_atom_type_scat_source
_atom_type_scat_dispersion_source
C 0.00347 0.00161 2.31000 1.02000 1.58860 0.86500 20.84390 10.20750 0.56870 51.65120 0.215599998832 'International Tables Volume C Table 6.1.1.4 (pp. 500-502)' 'Henke, Gullikson and Davis, At. Data and Nucl. Data Tables, 1993, 54, 2'
H 0.00000 0.00000 0.49300 0.32291 0.14019 0.04081 10.51090 26.12570 3.14236 57.79970 0.0030380000826 'International Tables Volume C Table 6.1.1.4 (pp. 500-502)' 'Henke, Gullikson and Davis, At. Data and Nucl. Data Tables, 1993, 54, 2'
Mn 0.34779 0.73263 11.28190 7.35730 3.01930 2.24410 5.34090 0.34320 17.86740 83.75430 1.089599967 'International Tables Volume C Table 6.1.1.4 (pp. 500-502)' 'Henke, Gullikson and Davis, At. Data and Nucl. Data Tables, 1993, 54, 2'
O 0.01158 0.00611 3.04850 2.28680 1.54630 0.86700 13.27710 5.70110 0.32390 32.90890 0.250800013542 'International Tables Volume C Table 6.1.1.4 (pp. 500-502)' 'Henke, Gullikson and Davis, At. Data and Nucl. Data Tables, 1993, 54, 2'
N 0.00653 0.00323 12.21260 3.13220 2.01250 1.16630 0.00570 9.89330 28.99750 0.58260 -11.5290002823 'International Tables Volume C Table 6.1.1.4 (pp. 500-502)' 'Henke, Gullikson and Davis, At. Data and Nucl. Data Tables, 1993, 54, 2'
Br -0.28346 2.55990 17.17890 5.23580 5.63770 3.98510 2.17230 16.57960 0.26090 41.43280 2.95569992065 'International Tables Volume C Table 6.1.1.4 (pp. 500-502)' 'Henke, Gullikson and Davis, At. Data and Nucl. Data Tables, 1993, 54, 2'

loop_
_geom_angle_atom_site_label_1
_geom_angle_atom_site_label_2
_geom_angle_atom_site_label_3
_geom_angle
_geom_angle_site_symmetry_1
_geom_angle_site_symmetry_3
_geom_angle_publ_flag
O1 Mn1 O2 105.37(11) . 2_456 ?
N2 Mn1 O2 96.10(12) . 2_456 ?
N2 Mn1 O1 158.25(13) . . ?
N1 Mn1 O2 92.49(13) . 2_456 ?
N1 Mn1 O1 92.42(12) . . ?
N1 Mn1 N2 83.07(14) . . ?
N3 Mn1 O2 97.54(13) . 2_456 ?
N3 Mn1 O1 90.73(12) . . ?
N3 Mn1 N2 89.84(13) . . ?
N3 Mn1 N1 168.29(14) . . ?
C7 O2 Mn1 166.5(3) . 2_556 ?
C1 O1 Mn1 128.6(2) . . ?
C12 N2 Mn1 125.9(3) . . ?
C9 N2 Mn1 114.1(2) . . ?
C9 N2 C12 120.0(3) . . ?
C7 N1 Mn1 129.3(3) . . ?
C8 N1 Mn1 111.0(3) . . ?
C8 N1 C7 118.1(3) . . ?
H3 N3 Mn1 113.99(9) . . ?
C18 N3 Mn1 132.0(3) . . ?
C18 N3 H3 114.0(2) . . ?
C5 C6 C7 116.7(4) . . ?
C1 C6 C7 124.7(3) . . ?
C1 C6 C5 118.7(4) . . ?
N1 C7 O2 122.6(4) . . ?
C6 C7 O2 118.5(4) . . ?
C6 C7 N1 118.9(4) . . ?
H5 C5 C6 119.4(2) . . ?
C4 C5 C6 121.3(4) . . ?
C4 C5 H5 119.4(2) . . ?
C6 C1 O1 124.4(3) . . ?
C2 C1 O1 117.1(3) . . ?
C2 C1 C6 118.4(3) . . ?
H12 C12 N2 116.3(2) . . ?
C13 C12 N2 127.3(4) . . ?
C13 C12 H12 116.3(2) . . ?
H2 C2 C1 119.2(2) . . ?
C3 C2 C1 121.7(4) . . ?
C3 C2 H2 119.2(3) . . ?
C8 C9 N2 104.6(3) . . ?
C10 C9 N2 107.4(3) . . ?
C10 C9 C8 110.7(3) . . ?
C11 C9 N2 114.3(4) . . ?
C11 C9 C8 108.8(3) . . ?
C11 C9 C10 110.8(4) . . ?
C13 C18 N3 120.5(3) . . ?
C17 C18 N3 122.5(4) . . ?
C17 C18 C13 117.0(4) . . ?
C18 C13 C12 123.1(3) . . ?
C14 C13 C12 117.5(4) . . ?
C14 C13 C18 119.3(4) . . ?
H17 C17 C18 119.0(2) . . ?
C16 C17 C18 122.0(4) . . ?
C16 C17 H17 119.0(3) . . ?
C9 C8 N1 108.8(3) . . ?
H8a C8 N1 109.9(2) . . ?
H8a C8 C9 109.9(2) . . ?
H8b C8 N1 109.9(2) . . ?
H8b C8 C9 109.9(2) . . ?
H8b C8 H8a 108.3 . . ?
C5 C4 Br1 118.9(3) . . ?
C3 C4 Br1 120.1(3) . . ?
C3 C4 C5 120.9(3) . . ?
H14 C14 C13 119.2(2) . . ?
C15 C14 C13 121.6(4) . . ?
C15 C14 H14 119.2(3) . . ?
H15 C15 C14 120.5(3) . . ?
C16 C15 C14 119.0(4) . . ?
C16 C15 H15 120.5(3) . . ?
C4 C3 C2 119.0(4) . . ?
H3a C3 C2 120.5(3) . . ?
H3a C3 C4 120.5(2) . . ?
H10a C10 C9 109.5 . . ?
H10b C10 C9 109.5 . . ?
H10b C10 H10a 109.5 . . ?
H10c C10 C9 109.5 . . ?
H10c C10 H10a 109.5 . . ?
H10c C10 H10b 109.5 . . ?
H11a C11 C9 109.5 . . ?
H11b C11 C9 109.5 . . ?
H11b C11 H11a 109.5 . . ?
H11c C11 C9 109.5 . . ?
H11c C11 H11a 109.5 . . ?
H11c C11 H11b 109.5 . . ?
C15 C16 C17 121.0(4) . . ?
H16 C16 C17 119.5(3) . . ?
H16 C16 C15 119.5(3) . . ?

loop_
_geom_bond_atom_site_label_1
_geom_bond_atom_site_label_2
_geom_bond_distance
_geom_bond_site_symmetry_2
_geom_bond_publ_flag
Br1 C4 1.906(4) . ?
Mn1 O2 2.083(3) 2_456 ?
Mn1 O1 1.869(2) . ?
Mn1 N2 1.988(3) . ?
Mn1 N1 1.945(3) . ?
Mn1 N3 1.914(3) . ?
O2 C7 1.260(4) . ?
O1 C1 1.337(4) . ?
N2 C12 1.301(5) . ?
N2 C9 1.501(5) . ?
N1 C7 1.332(5) . ?
N1 C8 1.465(5) . ?
N3 H3 0.8700 . ?
N3 C18 1.353(4) . ?
C6 C7 1.480(5) . ?
C6 C5 1.403(5) . ?
C6 C1 1.406(5) . ?
C5 H5 0.9400 . ?
C5 C4 1.365(5) . ?
C1 C2 1.415(5) . ?
C12 H12 0.9400 . ?
C12 C13 1.420(5) . ?
C2 H2 0.9400 . ?
C2 C3 1.370(6) . ?
C9 C8 1.528(5) . ?
C9 C10 1.534(6) . ?
C9 C11 1.524(5) . ?
C18 C13 1.430(5) . ?
C18 C17 1.406(5) . ?
C13 C14 1.415(5) . ?
C17 H17 0.9400 . ?
C17 C16 1.366(6) . ?
C8 H8a 0.9800 . ?
C8 H8b 0.9800 . ?
C4 C3 1.386(5) . ?
C14 H14 0.9400 . ?
C14 C15 1.361(6) . ?
C15 H15 0.9400 . ?
C15 C16 1.399(6) . ?
C3 H3a 0.9400 . ?
C10 H10a 0.9700 . ?
C10 H10b 0.9700 . ?
C10 H10c 0.9700 . ?
C11 H11a 0.9700 . ?
C11 H11b 0.9700 . ?
C11 H11c 0.9700 . ?
C16 H16 0.9400 . ?

loop_
_geom_torsion_atom_site_label_1
_geom_torsion_atom_site_label_2
_geom_torsion_atom_site_label_3
_geom_torsion_atom_site_label_4
_geom_torsion
_geom_torsion_site_symmetry_1
_geom_torsion_site_symmetry_2
_geom_torsion_site_symmetry_3
_geom_torsion_site_symmetry_4
_geom_torsion_publ_flag
Br1 C4 C5 C6 -176.8(3) . . . . ?
Br1 C4 C3 C2 177.0(3) . . . . ?
Mn1 O2 C7 N1 33.8(12) 2_556 . . . ?
Mn1 O2 C7 C6 -145.5(11) 2_556 . . . ?
Mn1 O1 C1 C6 -3.9(3) . . . . ?
Mn1 O1 C1 C2 178.9(3) . . . . ?
Mn1 N2 C12 C13 7.3(4) . . . . ?
Mn1 N2 C9 C8 27.2(3) . . . . ?
Mn1 N2 C9 C10 -90.5(3) . . . . ?
Mn1 N2 C9 C11 146.1(3) . . . . ?
Mn1 N1 C7 O2 163.8(3) . . . . ?
Mn1 N1 C7 C6 -16.9(4) . . . . ?
Mn1 N1 C8 C9 43.8(3) . . . . ?
Mn1 N3 C18 C13 -5.2(4) . . . . ?
Mn1 N3 C18 C17 177.3(4) . . . . ?
O2 C7 N1 C8 -0.5(5) . . . . ?
O2 C7 C6 C5 7.4(4) . . . . ?
O2 C7 C6 C1 -173.8(3) . . . . ?
O1 C1 C6 C7 3.7(5) . . . . ?
O1 C1 C6 C5 -177.5(4) . . . . ?
O1 C1 C2 C3 177.9(3) . . . . ?
N2 C12 C13 C18 3.3(5) . . . . ?
N2 C12 C13 C14 178.8(4) . . . . ?
N2 C9 C8 N1 -44.4(3) . . . . ?
N1 C7 C6 C5 -172.0(4) . . . . ?
N1 C7 C6 C1 6.8(4) . . . . ?
N1 C8 C9 C10 71.0(4) . . . . ?
N1 C8 C9 C11 -166.9(4) . . . . ?
N3 C18 C13 C12 -4.7(4) . . . . ?
N3 C18 C13 C14 179.9(4) . . . . ?
N3 C18 C17 C16 179.6(4) . . . . ?
C6 C5 C4 C3 0.0(5) . . . . ?
C6 C1 C2 C3 0.6(4) . . . . ?
C5 C4 C3 C2 0.2(5) . . . . ?
C1 C2 C3 C4 -0.5(5) . . . . ?
C12 C13 C18 C17 172.9(4) . . . . ?
C12 C13 C14 C15 -173.6(4) . . . . ?
C18 C13 C14 C15 2.1(5) . . . . ?
C18 C17 C16 C15 -1.1(5) . . . . ?
C13 C14 C15 C16 -1.1(5) . . . . ?
C17 C16 C15 C14 0.5(5) . . . . ?
